data_2244161
loop_
_publ_author_name
'Mutalliev, Lukmonjon Z.'
'Abdullaev, Sirojiddin'
'Pirnazarova, Nasiba'
'Obidova, Ibodat'
'Turgunov, Kambarali'
'Yakubov, Ubaydullo'
'Ashurov, Jamshid M.'
'Elmuradov, Burkhan Zh.'
'Mamadrakhimov, Azimjon A.'

_publ_section_title
;
 Synthesis, crystal structure and Hirshfeld surface analysis of
 (1<i>H</i>-benzimidazol-2-yl)(morpholin-4-yl)methanethione
;
_journal_coeditor_code WM5654
_journal_issue 10
_journal_name_full 'Acta Crystallographica Section E'
_journal_page_first
;
;
_journal_paper_doi 10.1107/S2056989022008933
_journal_volume 78
_journal_year 2022
_chemical_formula_iupac 'C12 H13 N3 O S'
_chemical_formula_moiety 'C12 H13 N3 O S'
_chemical_formula_sum 'C12 H13 N3 O S'
_chemical_formula_weight 247.31
_chemical_melting_point 513(2)
_chemical_name_common
;
2-[(Morpholin-4-yl)carbothioyl]-1<i>H</i>-1,3-benzodiazole
;
_chemical_name_systematic
;
(1<i>H</i>-Benzimidazol-2-yl)(morpholin-4-yl)methanethione
;
_space_group_crystal_system monoclinic
_space_group_IT_number 9
_space_group_name_Hall 'I -2ya'
_space_group_name_H-M_alt 'I 1 a 1'
_atom_sites_solution_hydrogens mixed
_audit_creation_method SHELXL-2014/7
_cell_angle_alpha 90
_cell_angle_beta 106.661(2)
_cell_angle_gamma 90
_cell_formula_units_Z 4
_cell_length_a 8.1644(2)
_cell_length_b 15.9237(3)
_cell_length_c 9.6936(2)
_cell_measurement_reflns_used 4375
_cell_measurement_temperature 293(2)
_cell_measurement_theta_max 71.1310
_cell_measurement_theta_min 5.4640
_cell_volume 1207.33(5)
_computing_cell_refinement
;
CrysAlisPro (Rigaku OD, 2020)
;
_computing_data_collection
;
CrysAlisPro (Rigaku OD, 2020)
;
_computing_data_reduction
;
CrysAlisPro (Rigaku OD, 2020)
;
_computing_molecular_graphics
;
XP (Siemens, 1994), Mercury (Macrae <i>et al.</i> 2020)
;
_computing_publication_material
;
PLATON (Spek, 2020)
;
_computing_structure_refinement
;
SHELXL (Sheldrick, 2015b)
;
_computing_structure_solution
;
SHELXT (Sheldrick, 2015a)
;
_diffrn_ambient_temperature 293(2)
_diffrn_detector 'Hybrid Pixel Array Detector'
_diffrn_detector_area_resol_mean 10.0000
_diffrn_measured_fraction_theta_full 1.000
_diffrn_measured_fraction_theta_max 0.994
_diffrn_measurement_device 'four-circle diffractometer'
_diffrn_measurement_device_type 'XtaLAB Synergy, Single source at home/near, HyPix3000'
_diffrn_measurement_method '\w scans'
_diffrn_radiation_monochromator mirror
_diffrn_radiation_probe x-ray
_diffrn_radiation_type 'Cu K\a'
_diffrn_radiation_wavelength 1.54184
_diffrn_reflns_av_R_equivalents 0.0217
_diffrn_reflns_av_unetI/netI 0.0202
_diffrn_reflns_limit_h_max 10
_diffrn_reflns_limit_h_min -9
_diffrn_reflns_limit_k_max 19
_diffrn_reflns_limit_k_min -19
_diffrn_reflns_limit_l_max 11
_diffrn_reflns_limit_l_min -9
_diffrn_reflns_number 5160
_diffrn_reflns_theta_full 67.684
_diffrn_reflns_theta_max 71.270
_diffrn_reflns_theta_min 5.515
_diffrn_source 'micro-focus sealed X-ray tube'
_exptl_absorpt_coefficient_mu 2.280
_exptl_absorpt_correction_T_max 1.00000
_exptl_absorpt_correction_T_min 0.56821
_exptl_absorpt_correction_type multi-scan
_exptl_absorpt_process_details
;
(<i>CrysAlisPro</i>; Rigaku OD, 2020)
;
_exptl_crystal_colour colourless
_exptl_crystal_density_diffrn 1.361
_exptl_crystal_density_method 'not measured'
_exptl_crystal_description needle
_exptl_crystal_F_000 520
_exptl_crystal_size_max .30
_exptl_crystal_size_mid .25
_exptl_crystal_size_min .14
_refine_diff_density_max 0.172
_refine_diff_density_min -0.191
_refine_ls_abs_structure_details
;
Flack <i>x</i> determined using 531 quotients
[(<i>I</i>^+^)-(<i>I</i>^-^)]/[(<i>I</i>^+^)+(<i>I</i>^-^)]
(Parsons <i>et al.</i>, 2013)
;
_refine_ls_abs_structure_Flack -0.001(13)
_refine_ls_extinction_method none
_refine_ls_goodness_of_fit_ref 1.101
_refine_ls_hydrogen_treatment mixed
_refine_ls_matrix_type full
_refine_ls_number_parameters 189
_refine_ls_number_reflns 1724
_refine_ls_number_restraints 2
_refine_ls_restrained_S_all 1.100
_refine_ls_R_factor_all 0.0305
_refine_ls_R_factor_gt 0.0301
_refine_ls_shift/su_max 0.000
_refine_ls_shift/su_mean 0.000
_refine_ls_structure_factor_coef Fsqd
_refine_ls_weighting_details 'w=1/[\s^2^(Fo^2^)+(0.0448P)^2^+0.2955P] where P=(Fo^2^+2Fc^2^)/3'
_refine_ls_weighting_scheme calc
_refine_ls_wR_factor_gt 0.0781
_refine_ls_wR_factor_ref 0.0786
_reflns_number_gt 1692
_reflns_number_total 1724
_reflns_threshold_expression 'I > 2\s(I)'
_cod_data_source_file wm5654sup1.cif
_cod_data_source_block I
_cod_original_sg_symbol_H-M 'I a'
_cod_database_code 2244161
_shelx_space_group_comment
;
The symmetry employed for this shelxl refinement is uniquely defined
by the following loop, which should always be used as a source of
symmetry information in preference to the above space-group names.
They are only intended as comments.
;

loop_
_space_group_symop_operation_xyz
'x, y, z'
'x+1/2, -y, z'
'x+1/2, y+1/2, z+1/2'
'x+1, -y+1/2, z+1/2'

loop_
_atom_site_type_symbol
_atom_site_label
_atom_site_fract_x
_atom_site_fract_y
_atom_site_fract_z
_atom_site_U_iso_or_equiv
_atom_site_adp_type
_atom_site_calc_flag
_atom_site_occupancy
_atom_site_disorder_assembly
_atom_site_disorder_group
S S1 0.43314(11) 0.91597(4) 0.55516(11) 0.0555(2) Uani d 1 . .
O O1 0.9333(3) 0.79690(17) 0.3720(4) 0.0726(8) Uani d 1 . .
N N1 0.3522(3) 0.69924(13) 0.3950(2) 0.0334(4) Uani d 1 . .
N N2 0.3362(3) 0.72781(14) 0.6169(3) 0.0354(5) Uani d 1 . .
H H2 0.350(4) 0.754(2) 0.695(4) 0.038(8) Uiso d 1 . .
N N3 0.6584(3) 0.81395(16) 0.4919(4) 0.0555(8) Uani d 1 . .
C C1 0.3992(3) 0.74997(16) 0.5073(3) 0.0316(5) Uani d 1 . .
C C2 0.1490(4) 0.6052(2) 0.6418(4) 0.0490(7) Uani d 1 . .
H H2B 0.1429 0.6168 0.7342 0.059 Uiso calc 1 . .
C C3 0.0676(4) 0.5366(2) 0.5648(4) 0.0540(8) Uani d 1 . .
H H3A 0.0048 0.5012 0.6066 0.065 Uiso calc 1 . .
C C4 0.0767(4) 0.51882(19) 0.4256(4) 0.0498(7) Uani d 1 . .
H H4A 0.0210 0.4716 0.3780 0.060 Uiso calc 1 . .
C C5 0.1663(3) 0.56963(17) 0.3576(3) 0.0397(6) Uani d 1 . .
H H5A 0.1708 0.5581 0.2647 0.048 Uiso calc 1 . .
C C6 0.2502(3) 0.63938(15) 0.4345(3) 0.0320(5) Uani d 1 . .
C C7 0.2407(3) 0.65587(16) 0.5736(3) 0.0337(5) Uani d 1 . .
C C8 0.5083(3) 0.82515(16) 0.5156(3) 0.0377(6) Uani d 1 . .
C C9 0.7777(7) 0.8840(3) 0.4960(9) 0.0661(16) Uani d 0.841(11) A 1
H H9A 0.8705 0.8823 0.5848 0.079 Uiso calc 0.841(11) A 1
H H9B 0.7187 0.9373 0.4916 0.079 Uiso calc 0.841(11) A 1
C C10 0.8473(9) 0.8753(4) 0.3682(10) 0.078(2) Uani d 0.841(11) A 1
H H10A 0.7541 0.8790 0.2799 0.093 Uiso calc 0.841(11) A 1
H H10B 0.9263 0.9209 0.3686 0.093 Uiso calc 0.841(11) A 1
C C11 0.8153(7) 0.7297(3) 0.3658(7) 0.0530(12) Uani d 0.841(11) A 1
H H11A 0.8722 0.6764 0.3637 0.064 Uiso calc 0.841(11) A 1
H H11B 0.7213 0.7343 0.2782 0.064 Uiso calc 0.841(11) A 1
C C12 0.7468(6) 0.7322(2) 0.4947(7) 0.0466(11) Uani d 0.841(11) A 1
H H12A 0.6675 0.6863 0.4903 0.056 Uiso calc 0.841(11) A 1
H H12B 0.8397 0.7270 0.5828 0.056 Uiso calc 0.841(11) A 1
C C9B 0.715(5) 0.8869(14) 0.398(5) 0.067(10) Uani d 0.159(11) A 2
H H9C 0.6680 0.8780 0.2957 0.080 Uiso calc 0.159(11) A 2
H H9D 0.6840 0.9425 0.4236 0.080 Uiso calc 0.159(11) A 2
C C10B 0.901(5) 0.873(2) 0.447(5) 0.078(2) Uani d 0.159(11) A 2
H H10C 0.9395 0.8654 0.5504 0.093 Uiso calc 0.159(11) A 2
H H10D 0.9605 0.9211 0.4221 0.093 Uiso calc 0.159(11) A 2
C C11B 0.872(4) 0.7315(17) 0.446(4) 0.057(7) Uani d 0.159(11) A 2
H H11C 0.9141 0.7399 0.5495 0.069 Uiso calc 0.159(11) A 2
H H11D 0.9110 0.6772 0.4231 0.069 Uiso calc 0.159(11) A 2
C C12B 0.688(4) 0.7353(11) 0.400(4) 0.047(7) Uani d 0.159(11) A 2
H H12C 0.6372 0.6845 0.4243 0.057 Uiso calc 0.159(11) A 2
H H12D 0.6445 0.7455 0.2971 0.057 Uiso calc 0.159(11) A 2

loop_
_atom_site_aniso_label
_atom_site_aniso_U_11
_atom_site_aniso_U_22
_atom_site_aniso_U_33
_atom_site_aniso_U_12
_atom_site_aniso_U_13
_atom_site_aniso_U_23
S1 0.0713(5) 0.0311(3) 0.0723(5) 0.0025(3) 0.0340(4) -0.0069(4)
O1 0.0627(14) 0.0675(16) 0.104(2) -0.0080(12) 0.0499(15) -0.0086(15)
N1 0.0392(10) 0.0334(10) 0.0311(11) -0.0016(8) 0.0157(9) -0.0017(8)
N2 0.0419(12) 0.0381(11) 0.0294(12) -0.0055(9) 0.0151(9) -0.0052(10)
N3 0.0524(15) 0.0346(13) 0.092(2) -0.0092(10) 0.0407(16) -0.0091(13)
C1 0.0349(13) 0.0307(11) 0.0307(12) -0.0001(9) 0.0121(10) -0.0004(9)
C2 0.0532(17) 0.0567(16) 0.0425(16) -0.0104(14) 0.0226(14) 0.0030(14)
C3 0.0517(17) 0.0498(16) 0.064(2) -0.0166(14) 0.0231(16) 0.0053(15)
C4 0.0434(15) 0.0411(15) 0.065(2) -0.0097(11) 0.0154(14) -0.0078(14)
C5 0.0369(12) 0.0408(13) 0.0410(15) -0.0029(10) 0.0105(11) -0.0085(12)
C6 0.0314(11) 0.0330(11) 0.0325(12) 0.0012(9) 0.0107(10) -0.0017(10)
C7 0.0351(11) 0.0350(11) 0.0329(13) -0.0020(10) 0.0127(10) -0.0002(10)
C8 0.0460(14) 0.0318(12) 0.0375(14) -0.0042(10) 0.0153(12) -0.0009(10)
C9 0.066(3) 0.052(2) 0.094(5) -0.027(2) 0.045(3) -0.021(3)
C10 0.093(4) 0.057(2) 0.108(5) -0.012(3) 0.067(5) -0.003(4)
C11 0.047(3) 0.052(2) 0.061(3) 0.0026(18) 0.017(2) -0.007(2)
C12 0.0397(19) 0.0437(19) 0.059(3) 0.0014(16) 0.019(2) -0.0024(19)
C9B 0.09(2) 0.030(9) 0.11(3) 0.002(11) 0.07(2) 0.009(14)
C10B 0.093(4) 0.057(2) 0.108(5) -0.012(3) 0.067(5) -0.003(4)
C11B 0.049(14) 0.062(14) 0.058(17) 0.015(10) 0.010(12) -0.002(13)
C12B 0.050(13) 0.029(8) 0.08(2) -0.005(8) 0.040(14) 0.002(10)

loop_
_atom_type_symbol
_atom_type_description
_atom_type_scat_dispersion_real
_atom_type_scat_dispersion_imag
_atom_type_scat_source
C C 0.0181 0.0091 'International Tables Vol C Tables 4.2.6.8 and 6.1.1.4'
H H 0.0000 0.0000 'International Tables Vol C Tables 4.2.6.8 and 6.1.1.4'
N N 0.0311 0.0180 'International Tables Vol C Tables 4.2.6.8 and 6.1.1.4'
O O 0.0492 0.0322 'International Tables Vol C Tables 4.2.6.8 and 6.1.1.4'
S S 0.3331 0.5567 'International Tables Vol C Tables 4.2.6.8 and 6.1.1.4'

loop_
_geom_angle_atom_site_label_1
_geom_angle_atom_site_label_2
_geom_angle_atom_site_label_3
_geom_angle_site_symmetry_1
_geom_angle_site_symmetry_3
_geom_angle
_geom_angle_publ_flag
C10 O1 C11 . . 109.5(4) ?
C11B O1 C10B . . 102(2) ?
C1 N1 C6 . . 104.3(2) ?
C1 N2 C7 . . 106.6(2) ?
C1 N2 H2 . . 127(2) ?
C7 N2 H2 . . 127(2) ?
C8 N3 C9 . . 122.1(3) ?
C8 N3 C12 . . 125.8(3) ?
C9 N3 C12 . . 110.4(3) ?
C8 N3 C12B . . 120.0(9) ?
C8 N3 C9B . . 115.3(10) ?
C12B N3 C9B . . 97.8(16) ?
N1 C1 N2 . . 113.7(2) ?
N1 C1 C8 . . 124.5(2) ?
N2 C1 C8 . . 121.8(2) ?
C3 C2 C7 . . 116.4(3) ?
C3 C2 H2B . . 121.8 ?
C7 C2 H2B . . 121.8 ?
C2 C3 C4 . . 122.0(3) ?
C2 C3 H3A . . 119.0 ?
C4 C3 H3A . . 119.0 ?
C5 C4 C3 . . 121.6(3) ?
C5 C4 H4A . . 119.2 ?
C3 C4 H4A . . 119.2 ?
C4 C5 C6 . . 117.2(3) ?
C4 C5 H5A . . 121.4 ?
C6 C5 H5A . . 121.4 ?
N1 C6 C7 . . 109.9(2) ?
N1 C6 C5 . . 129.6(2) ?
C7 C6 C5 . . 120.5(2) ?
N2 C7 C2 . . 132.2(3) ?
N2 C7 C6 . . 105.4(2) ?
C2 C7 C6 . . 122.4(2) ?
N3 C8 C1 . . 117.1(2) ?
N3 C8 S1 . . 125.5(2) ?
C1 C8 S1 . . 117.5(2) ?
N3 C9 C10 . . 108.0(5) ?
N3 C9 H9A . . 110.1 ?
C10 C9 H9A . . 110.1 ?
N3 C9 H9B . . 110.1 ?
C10 C9 H9B . . 110.1 ?
H9A C9 H9B . . 108.4 ?
O1 C10 C9 . . 110.9(6) ?
O1 C10 H10A . . 109.5 ?
C9 C10 H10A . . 109.5 ?
O1 C10 H10B . . 109.5 ?
C9 C10 H10B . . 109.5 ?
H10A C10 H10B . . 108.0 ?
O1 C11 C12 . . 110.5(4) ?
O1 C11 H11A . . 109.5 ?
C12 C11 H11A . . 109.5 ?
O1 C11 H11B . . 109.5 ?
C12 C11 H11B . . 109.5 ?
H11A C11 H11B . . 108.1 ?
N3 C12 C11 . . 107.6(4) ?
N3 C12 H12A . . 110.2 ?
C11 C12 H12A . . 110.2 ?
N3 C12 H12B . . 110.2 ?
C11 C12 H12B . . 110.2 ?
H12A C12 H12B . . 108.5 ?
C10B C9B N3 . . 99(3) ?
C10B C9B H9C . . 112.1 ?
N3 C9B H9C . . 112.1 ?
C10B C9B H9D . . 112.1 ?
N3 C9B H9D . . 112.1 ?
H9C C9B H9D . . 109.7 ?
C9B C10B O1 . . 106(3) ?
C9B C10B H10C . . 110.5 ?
O1 C10B H10C . . 110.5 ?
C9B C10B H10D . . 110.5 ?
O1 C10B H10D . . 110.5 ?
H10C C10B H10D . . 108.7 ?
O1 C11B C12B . . 107(2) ?
O1 C11B H11C . . 110.3 ?
C12B C11B H11C . . 110.3 ?
O1 C11B H11D . . 110.3 ?
C12B C11B H11D . . 110.3 ?
H11C C11B H11D . . 108.5 ?
C11B C12B N3 . . 100(3) ?
C11B C12B H12C . . 111.8 ?
N3 C12B H12C . . 111.8 ?
C11B C12B H12D . . 111.8 ?
N3 C12B H12D . . 111.8 ?
H12C C12B H12D . . 109.5 ?

loop_
_geom_bond_atom_site_label_1
_geom_bond_atom_site_label_2
_geom_bond_site_symmetry_2
_geom_bond_distance
_geom_bond_publ_flag
S1 C8 . 1.658(3) ?
O1 C10 . 1.427(7) ?
O1 C11 . 1.430(5) ?
O1 C11B . 1.43(3) ?
O1 C10B . 1.48(4) ?
N1 C1 . 1.322(3) ?
N1 C6 . 1.390(3) ?
N2 C1 . 1.353(3) ?
N2 C7 . 1.382(3) ?
N2 H2 . 0.84(4) ?
N3 C8 . 1.322(3) ?
N3 C9 . 1.475(5) ?
N3 C12 . 1.485(5) ?
N3 C12B . 1.60(2) ?
N3 C9B . 1.62(2) ?
C1 C8 . 1.480(3) ?
C2 C3 . 1.380(5) ?
C2 C7 . 1.390(4) ?
C2 H2B . 0.9300 ?
C3 C4 . 1.401(5) ?
C3 H3A . 0.9300 ?
C4 C5 . 1.379(4) ?
C4 H4A . 0.9300 ?
C5 C6 . 1.402(3) ?
C5 H5A . 0.9300 ?
C6 C7 . 1.399(4) ?
C9 C10 . 1.511(10) ?
C9 H9A . 0.9700 ?
C9 H9B . 0.9700 ?
C10 H10A . 0.9700 ?
C10 H10B . 0.9700 ?
C11 C12 . 1.508(8) ?
C11 H11A . 0.9700 ?
C11 H11B . 0.9700 ?
C12 H12A . 0.9700 ?
C12 H12B . 0.9700 ?
C9B C10B . 1.47(6) ?
C9B H9C . 0.9700 ?
C9B H9D . 0.9700 ?
C10B H10C . 0.9700 ?
C10B H10D . 0.9700 ?
C11B C12B . 1.44(4) ?
C11B H11C . 0.9700 ?
C11B H11D . 0.9700 ?
C12B H12C . 0.9700 ?
C12B H12D . 0.9700 ?

loop_
_geom_hbond_atom_site_label_D
_geom_hbond_atom_site_label_H
_geom_hbond_atom_site_label_A
_geom_hbond_site_symmetry_A
_geom_hbond_distance_DH
_geom_hbond_distance_HA
_geom_hbond_distance_DA
_geom_hbond_angle_DHA
_geom_hbond_publ_flag
N2 H2 N1 4_465 0.84(4) 2.07(4) 2.903(3) 169(3) yes
C9 H9B S1 . 0.97 2.60 3.070(5) 110.1 yes
C12 H12A N1 . 0.97 2.48 3.131(5) 124.2 yes

loop_
_geom_torsion_atom_site_label_1
_geom_torsion_atom_site_label_2
_geom_torsion_atom_site_label_3
_geom_torsion_atom_site_label_4
_geom_torsion_site_symmetry_1
_geom_torsion_site_symmetry_2
_geom_torsion_site_symmetry_3
_geom_torsion_site_symmetry_4
_geom_torsion
_geom_torsion_publ_flag
C6 N1 C1 N2 . . . . 0.1(3) ?
C6 N1 C1 C8 . . . . -179.1(2) ?
C7 N2 C1 N1 . . . . 0.6(3) ?
C7 N2 C1 C8 . . . . 179.8(2) ?
C7 C2 C3 C4 . . . . 0.1(5) ?
C2 C3 C4 C5 . . . . -0.7(5) ?
C3 C4 C5 C6 . . . . 0.9(4) ?
C1 N1 C6 C7 . . . . -0.7(3) ?
C1 N1 C6 C5 . . . . -179.5(3) ?
C4 C5 C6 N1 . . . . 178.1(3) ?
C4 C5 C6 C7 . . . . -0.5(4) ?
C1 N2 C7 C2 . . . . 179.1(3) ?
C1 N2 C7 C6 . . . . -1.0(3) ?
C3 C2 C7 N2 . . . . -179.8(3) ?
C3 C2 C7 C6 . . . . 0.3(5) ?
N1 C6 C7 N2 . . . . 1.1(3) ?
C5 C6 C7 N2 . . . . 180.0(2) ?
N1 C6 C7 C2 . . . . -179.0(3) ?
C5 C6 C7 C2 . . . . -0.1(4) ?
C9 N3 C8 C1 . . . . 179.5(5) ?
C12 N3 C8 C1 . . . . -16.6(5) ?
C12B N3 C8 C1 . . . . 23.7(15) ?
C9B N3 C8 C1 . . . . 140.3(19) ?
C9 N3 C8 S1 . . . . -1.1(6) ?
C12 N3 C8 S1 . . . . 162.8(4) ?
C12B N3 C8 S1 . . . . -156.9(15) ?
C9B N3 C8 S1 . . . . -40.3(19) ?
N1 C1 C8 N3 . . . . -55.2(4) ?
N2 C1 C8 N3 . . . . 125.7(3) ?
N1 C1 C8 S1 . . . . 125.4(2) ?
N2 C1 C8 S1 . . . . -53.7(3) ?
C8 N3 C9 C10 . . . . -135.7(5) ?
C12 N3 C9 C10 . . . . 58.2(9) ?
C11 O1 C10 C9 . . . . 61.3(8) ?
N3 C9 C10 O1 . . . . -59.2(9) ?
C10 O1 C11 C12 . . . . -62.0(8) ?
C8 N3 C12 C11 . . . . 135.6(4) ?
C9 N3 C12 C11 . . . . -58.9(7) ?
O1 C11 C12 N3 . . . . 60.2(6) ?
C8 N3 C9B C10B . . . . 157(2) ?
C12B N3 C9B C10B . . . . -74(3) ?
N3 C9B C10B O1 . . . . 76(3) ?
C11B O1 C10B C9B . . . . -73(4) ?
C10B O1 C11B C12B . . . . 74(4) ?
O1 C11B C12B N3 . . . . -77(3) ?
C8 N3 C12B C11B . . . . -160.0(16) ?
C9B N3 C12B C11B . . . . 75(3) ?

_cod_database_fobs_code 2244161
